data_4065029
loop_
_publ_author_name
'Berenguer, Jes\'us'
'Bernechea, Mar\'ia'
'Fern\'andez, Julio'
'Gil, Bel\'en'
'Lalinde, Elena'
'Moreno, M. Teresa'
'Ruiz, Santiago'
'S\'anchez, Sergio'

_publ_section_title
;
 Octahedral Alkynylphosphine Ruthenium(II) Complexes: Synthesis,
 Structure, and Electrochemistry
;
_journal_issue 17
_journal_name_full Organometallics
_journal_page_first 4665
_journal_paper_doi 10.1021/om2005194
_journal_volume 30
_journal_year 2011
_chemical_absolute_configuration ad
_chemical_formula_sum 'C126 H116 Cl6 Fe4 P4 Ru'
_chemical_formula_weight 2291.37
_chemical_name_common 'Compound X'
_chemical_name_systematic
;
 ?
;
_space_group_IT_number 82
_symmetry_cell_setting tetragonal
_symmetry_space_group_name_Hall 'I -4'
_symmetry_space_group_name_H-M 'I -4'
_atom_sites_solution_hydrogens geom
_atom_sites_solution_primary direct
_atom_sites_solution_secondary difmap
_audit_conform_dict_location ftp://ftp.iucr.org/pub/cif_core.dic
_audit_conform_dict_name cif_core.dic
_audit_conform_dict_version 2.4
_audit_creation_date 2011-02-10T09:29:26-00:00
_audit_creation_method 'WinGX routine CIF_UPDATE'
_cell_angle_alpha 90.000(5)
_cell_angle_beta 90.000(5)
_cell_angle_gamma 90.000(5)
_cell_formula_units_Z 2
_cell_length_a 15.310(5)
_cell_length_b 15.310(5)
_cell_length_c 23.666(5)
_cell_measurement_reflns_used 7728
_cell_measurement_temperature 130.0(10)
_cell_volume 5547(3)
_computing_cell_refinement 'HKL Scalepack (Otwinowski & Minor 1997)'
_computing_data_collection 'Collect (Bruker AXS BV, 1997-2004)'
_computing_data_reduction 'HKL Denzo and Scalepack (Otwinowski & Minor 1997)'
_computing_structure_refinement 'SHELXL-97 (Sheldrick, 2008)'
_diffrn_ambient_temperature 130.0(10)
_diffrn_detector_area_resol_mean 9
_diffrn_measured_fraction_theta_full 0.997
_diffrn_measured_fraction_theta_max 0.997
_diffrn_measurement_device '95mm CCD camera on \k-goniostat'
_diffrn_measurement_device_type KappaCCD
_diffrn_measurement_method CCD
_diffrn_orient_matrix_type 'by Bruker AXS Collect from scalepack cell'
_diffrn_orient_matrix_UB_11 0.0452196
_diffrn_orient_matrix_UB_12 -0.0272508
_diffrn_orient_matrix_UB_13 -0.0248788
_diffrn_orient_matrix_UB_21 0.0356345
_diffrn_orient_matrix_UB_22 -0.0151172
_diffrn_orient_matrix_UB_23 0.0340357
_diffrn_orient_matrix_UB_31 -0.0308507
_diffrn_orient_matrix_UB_32 -0.0574043
_diffrn_orient_matrix_UB_33 0.0028472
_diffrn_radiation_monochromator graphite
_diffrn_radiation_type MoK\a
_diffrn_radiation_wavelength 0.71069
_diffrn_reflns_av_R_equivalents 0.0697
_diffrn_reflns_av_unetI/netI 0.0375
_diffrn_reflns_limit_h_max 19
_diffrn_reflns_limit_h_min -19
_diffrn_reflns_limit_k_max 19
_diffrn_reflns_limit_k_min -19
_diffrn_reflns_limit_l_max 30
_diffrn_reflns_limit_l_min -30
_diffrn_reflns_number 35784
_diffrn_reflns_theta_full 27.45
_diffrn_reflns_theta_max 27.45
_diffrn_reflns_theta_min 1.58
_exptl_absorpt_coefficient_mu 0.89
_exptl_absorpt_correction_T_max 0.719
_exptl_absorpt_correction_T_min 0.577
_exptl_absorpt_correction_type multi-scan
_exptl_absorpt_process_details
;
        multi-scan from symmetry-related measurements
 Sortav (Blessing 1995)
;
_exptl_crystal_colour red
_exptl_crystal_density_diffrn 1.372
_exptl_crystal_density_method 'not measured'
_exptl_crystal_description block
_exptl_crystal_F_000 2164
_exptl_crystal_size_max 0.5
_exptl_crystal_size_mid 0.5
_exptl_crystal_size_min 0.45
_platon_squeeze_details
;
platon (Spek 1995)
;
_refine_diff_density_max 2.22
_refine_diff_density_min -0.798
_refine_diff_density_rms 0.253
_refine_ls_abs_structure_details 'Flack H D (1983), Acta Cryst. A39, 876-881'
_refine_ls_abs_structure_Flack 0.10(4)
_refine_ls_extinction_coef 0.0163(12)
_refine_ls_extinction_expression Fc^*^=kFc[1+0.001xFc^2^\l^3^/sin(2\q)]^-1/4^
_refine_ls_extinction_method SHELXL
_refine_ls_goodness_of_fit_ref 1.126
_refine_ls_hydrogen_treatment constr
_refine_ls_matrix_type full
_refine_ls_number_parameters 241
_refine_ls_number_reflns 6294
_refine_ls_number_restraints 3
_refine_ls_restrained_S_all 1.126
_refine_ls_R_factor_all 0.0895
_refine_ls_R_factor_gt 0.0854
_refine_ls_shift/su_max 0.001
_refine_ls_shift/su_mean 0
_refine_ls_structure_factor_coef Fsqd
_refine_ls_weighting_details 'calc w=1/[\s^2^(Fo^2^)+(0.1419P)^2^+14.0580P] where P=(Fo^2^+2Fc^2^)/3'
_refine_ls_weighting_scheme calc
_refine_ls_wR_factor_gt 0.2166
_refine_ls_wR_factor_ref 0.2212
_reflns_number_gt 5812
_reflns_number_total 6294
_reflns_threshold_expression >2\s(I)
_cod_data_source_file om2005194_si_001.cif
_cod_data_source_block trans-7a
_cod_depositor_comments
;
The following automatic conversions were performed:

'_symmetry_cell_setting' value 'Tetragonal' changed to 'tetragonal'
according to /home/saulius/struct/CIF-dictionaries/cif_core.dic
dictionary named 'cif_core.dic' version 2.4.1 from 2010-06-29.

Automatic conversion script
Id: cif_fix_values 1715 2011-07-08 13:25:40Z adriana 

The following automatic conversions were performed:

'_refine_ls_hydrogen_treatment' value 'contr' was replaced with the
value 'constr' as specified in the replacement file
'src/cod-tools/trunk/data/replacement-values/replacement_values.lst'.

Automatic conversion script
Id: cif_fix_values 5376 2017-05-30 11:51:03Z andrius 
;
_cod_database_code 4065029

loop_
_symmetry_equiv_pos_as_xyz
'x, y, z'
'-x, -y, z'
'y, -x, -z'
'-y, x, -z'
'x+1/2, y+1/2, z+1/2'
'-x+1/2, -y+1/2, z+1/2'
'y+1/2, -x+1/2, -z+1/2'
'-y+1/2, x+1/2, -z+1/2'

loop_
_atom_site_label
_atom_site_type_symbol
_atom_site_fract_x
_atom_site_fract_y
_atom_site_fract_z
_atom_site_U_iso_or_equiv
_atom_site_adp_type
_atom_site_occupancy
_atom_site_symmetry_multiplicity
_atom_site_calc_flag
_atom_site_refinement_flags
Ru1 Ru 1 1 0.5 0.0236(2) Uani 1 4 d S
Fe1 Fe 1.20927(10) 1.33983(7) 0.31691(5) 0.0629(4) Uani 1 1 d .
P1 P 1.09583(8) 1.12164(7) 0.50360(9) 0.0322(3) Uani 1 1 d .
C1 C 1 1 0.4099(5) 0.0625(9) Uani 1 2 d S
C2 C 1 1 0.3633(5) 0.0625(9) Uani 1 2 d S
C3 C 1 1 0.3019(5) 0.0625(9) Uani 1 2 d S
C4 C 1.0787(6) 1.0115(6) 0.2703(4) 0.0625(9) Uani 1 1 d .
H4 H 1.1313 1.0188 0.2894 0.075 Uiso 1 1 calc R
C5 C 1.0781(6) 1.0119(6) 0.2139(4) 0.0625(9) Uani 1 1 d .
H5 H 1.1299 1.0201 0.194 0.075 Uiso 1 1 calc R
C6 C 1 1 0.1851(5) 0.0625(9) Uani 1 2 d S
H6 H 1 1 0.1458 0.075 Uiso 1 2 calc SR
C7 C 1.1345(4) 1.1595(4) 0.4383(3) 0.0440(15) Uani 1 1 d .
C8 C 1.1638(4) 1.1849(4) 0.3945(3) 0.0438(14) Uani 1 1 d .
C9 C 1.1980(5) 1.2127(4) 0.3411(3) 0.0475(15) Uani 1 1 d .
C10 C 1.1481(7) 1.2280(4) 0.2919(3) 0.059(2) Uani 1 1 d .
H10 H 1.0881 1.2201 0.2887 0.071 Uiso 1 1 calc R
C11 C 1.2045(9) 1.2575(6) 0.2479(4) 0.076(3) Uani 1 1 d .
H11 H 1.1891 1.2718 0.211 0.092 Uiso 1 1 calc R
C12 C 1.2895(10) 1.2604(6) 0.2723(5) 0.088(4) Uani 1 1 d .
H12 H 1.3396 1.2777 0.253 0.106 Uiso 1 1 calc R
C13 C 1.2883(6) 1.2336(6) 0.3299(4) 0.062(2) Uani 1 1 d .
H13 H 1.3352 1.2302 0.3548 0.075 Uiso 1 1 calc R
C14 C 1.1117(9) 1.4295(6) 0.3363(5) 0.088(4) Uani 1 1 d .
H14 H 1.0519 1.4194 0.3374 0.105 Uiso 1 1 calc R
C15 C 1.1754(12) 1.4195(6) 0.3821(4) 0.114(6) Uani 1 1 d .
H15 H 1.1625 1.4003 0.4185 0.136 Uiso 1 1 calc R
C16 C 1.2543(14) 1.4422(6) 0.3638(5) 0.124(7) Uani 1 1 d .
H16 H 1.3043 1.4426 0.386 0.149 Uiso 1 1 calc R
C17 C 1.2522(10) 1.4660(5) 0.3054(4) 0.086(4) Uani 1 1 d .
H17 H 1.2983 1.4829 0.2822 0.103 Uiso 1 1 calc R
C18 C 1.1611(9) 1.4572(5) 0.2912(4) 0.074(3) Uani 1 1 d .
H18 H 1.1383 1.469 0.2556 0.089 Uiso 1 1 calc R
C19 C 1.0542(6) 1.2232(5) 0.5356(5) 0.0757(12) Uani 1 1 d .
C20 C 1.0540(5) 1.3009(4) 0.5044(6) 0.0757(12) Uani 1 1 d .
H20 H 1.074 1.3015 0.4673 0.091 Uiso 1 1 calc R
C21 C 1.0241(6) 1.3762(5) 0.5291(5) 0.0757(12) Uani 1 1 d .
H21 H 1.0239 1.4283 0.5088 0.091 Uiso 1 1 calc R
C22 C 0.9944(6) 1.3745(5) 0.5836(5) 0.0757(12) Uani 1 1 d .
H22 H 0.9727 1.4254 0.5998 0.091 Uiso 1 1 calc R
C23 C 0.9962(6) 1.3005(5) 0.6143(6) 0.0757(12) Uani 1 1 d .
H23 H 0.9758 1.301 0.6513 0.091 Uiso 1 1 calc R
C24 C 1.0284(6) 1.2228(5) 0.5909(6) 0.0757(12) Uani 1 1 d .
H24 H 1.0322 1.1722 0.6125 0.091 Uiso 1 1 calc R
C25 C 1.2003(4) 1.1168(4) 0.5437(3) 0.0362(12) Uani 1 1 d .
C26 C 1.2725(4) 1.1610(5) 0.5259(3) 0.0490(15) Uani 1 1 d .
H26 H 1.2713 1.1911 0.4918 0.059 Uiso 1 1 calc R
C27 C 1.3485(5) 1.1612(6) 0.5590(4) 0.062(2) Uani 1 1 d .
H27 H 1.3987 1.1888 0.5459 0.074 Uiso 1 1 calc R
C28 C 1.3485(5) 1.1200(6) 0.6112(4) 0.061(2) Uani 1 1 d .
H28 H 1.3978 1.1221 0.6341 0.073 Uiso 1 1 calc R
C29 C 1.2767(5) 1.0769(5) 0.6285(3) 0.0536(17) Uani 1 1 d .
H29 H 1.2776 1.0482 0.6631 0.064 Uiso 1 1 calc R
C30 C 1.2015(4) 1.0744(4) 0.5959(3) 0.0413(13) Uani 1 1 d .
H30 H 1.1524 1.0447 0.6087 0.05 Uiso 1 1 calc R
C40 C 1.2459(12) 1.3898(10) 0.5544(7) 0.155(2) Uani 0.5 1 d PD
H40 H 1.203 1.3554 0.5332 0.186 Uiso 0.5 1 calc PR
Cl1 Cl 1.2157(8) 1.5025(6) 0.5620(6) 0.155(2) Uani 0.5 1 d PD
Cl2 Cl 1.3513(8) 1.3918(6) 0.5219(5) 0.155(2) Uani 0.5 1 d PD
Cl3 Cl 1.2595(8) 1.3539(6) 0.6257(5) 0.155(2) Uani 0.5 1 d PD

loop_
_atom_site_aniso_label
_atom_site_aniso_U_11
_atom_site_aniso_U_22
_atom_site_aniso_U_33
_atom_site_aniso_U_23
_atom_site_aniso_U_13
_atom_site_aniso_U_12
Ru1 0.0186(3) 0.0186(3) 0.0338(4) 0 0 0
Fe1 0.1117(11) 0.0353(5) 0.0417(5) 0.0094(4) 0.0081(6) -0.0108(6)
P1 0.0242(5) 0.0211(5) 0.0513(8) 0.0039(7) -0.0030(7) -0.0020(4)
C1 0.070(3) 0.049(2) 0.069(2) 0 0 -0.001(2)
C2 0.070(3) 0.049(2) 0.069(2) 0 0 -0.001(2)
C3 0.070(3) 0.049(2) 0.069(2) 0 0 -0.001(2)
C4 0.070(3) 0.049(2) 0.069(2) 0 0 -0.001(2)
C5 0.070(3) 0.049(2) 0.069(2) 0 0 -0.001(2)
C6 0.070(3) 0.049(2) 0.069(2) 0 0 -0.001(2)
C7 0.036(3) 0.034(3) 0.062(4) 0.018(3) -0.014(3) -0.010(2)
C8 0.047(3) 0.029(3) 0.056(4) 0.009(3) -0.009(3) -0.005(2)
C9 0.054(4) 0.034(3) 0.055(4) 0.012(3) 0.000(3) -0.003(3)
C10 0.098(6) 0.031(3) 0.049(4) -0.002(3) -0.017(4) 0.007(3)
C11 0.138(10) 0.048(5) 0.043(4) -0.003(3) 0.001(5) 0.020(5)
C12 0.133(10) 0.041(4) 0.091(8) 0.010(4) 0.053(8) 0.002(5)
C13 0.066(5) 0.056(4) 0.065(5) 0.019(4) 0.011(4) -0.004(4)
C14 0.129(9) 0.040(4) 0.095(8) -0.021(4) 0.047(7) -0.011(5)
C15 0.250(17) 0.035(4) 0.057(5) -0.012(4) 0.048(8) -0.046(7)
C16 0.26(2) 0.041(5) 0.073(7) 0.012(5) -0.044(10) -0.046(8)
C17 0.154(12) 0.030(4) 0.074(6) 0.016(4) 0.006(6) -0.006(5)
C18 0.128(9) 0.038(4) 0.058(5) 0.004(3) 0.024(5) 0.010(5)
C19 0.0534(18) 0.0329(14) 0.141(4) -0.024(2) 0.003(2) 0.0002(12)
C20 0.0534(18) 0.0329(14) 0.141(4) -0.024(2) 0.003(2) 0.0002(12)
C21 0.0534(18) 0.0329(14) 0.141(4) -0.024(2) 0.003(2) 0.0002(12)
C22 0.0534(18) 0.0329(14) 0.141(4) -0.024(2) 0.003(2) 0.0002(12)
C23 0.0534(18) 0.0329(14) 0.141(4) -0.024(2) 0.003(2) 0.0002(12)
C24 0.0534(18) 0.0329(14) 0.141(4) -0.024(2) 0.003(2) 0.0002(12)
C25 0.029(3) 0.027(3) 0.053(3) -0.007(2) -0.007(2) 0.003(2)
C26 0.036(3) 0.052(4) 0.059(4) 0.007(3) -0.011(3) -0.011(3)
C27 0.039(4) 0.062(5) 0.084(6) 0.001(4) -0.014(3) -0.015(3)
C28 0.041(4) 0.070(5) 0.071(5) 0.000(4) -0.024(3) -0.010(3)
C29 0.056(4) 0.057(4) 0.048(4) -0.002(3) -0.013(3) -0.011(3)
C30 0.033(3) 0.040(3) 0.050(3) -0.009(3) -0.002(2) -0.009(2)
C40 0.177(6) 0.095(3) 0.192(6) 0.042(3) 0.016(4) 0.007(3)
Cl1 0.177(6) 0.095(3) 0.192(6) 0.042(3) 0.016(4) 0.007(3)
Cl2 0.177(6) 0.095(3) 0.192(6) 0.042(3) 0.016(4) 0.007(3)
Cl3 0.177(6) 0.095(3) 0.192(6) 0.042(3) 0.016(4) 0.007(3)

loop_
_atom_type_symbol
_atom_type_description
_atom_type_scat_dispersion_real
_atom_type_scat_dispersion_imag
_atom_type_scat_source
C C 0.0033 0.0016 'International Tables Vol C Tables 4.2.6.8 and 6.1.1.4'
H H 0 0 'International Tables Vol C Tables 4.2.6.8 and 6.1.1.4'
P P 0.1023 0.0942 'International Tables Vol C Tables 4.2.6.8 and 6.1.1.4'
Fe Fe 0.3463 0.8444 'International Tables Vol C Tables 4.2.6.8 and 6.1.1.4'
Ru Ru -1.2594 0.8363 'International Tables Vol C Tables 4.2.6.8 and 6.1.1.4'
Cl Cl 0.1484 0.1585 'International Tables Vol C Tables 4.2.6.8 and 6.1.1.4'

loop_
_geom_angle_atom_site_label_1
_geom_angle_atom_site_label_2
_geom_angle_atom_site_label_3
_geom_angle
_geom_angle_site_symmetry_1
_geom_angle_site_symmetry_3
C1 Ru1 C1 180.000(2) . 3_576
C1 Ru1 P1 92.06(5) . .
C1 Ru1 P1 87.94(5) 3_576 .
C1 Ru1 P1 92.06(5) . 2_775
C1 Ru1 P1 87.94(5) 3_576 2_775
P1 Ru1 P1 175.88(10) . 2_775
C1 Ru1 P1 87.94(5) . 3_576
C1 Ru1 P1 92.06(5) 3_576 3_576
P1 Ru1 P1 90.074(4) . 3_576
P1 Ru1 P1 90.074(4) 2_775 3_576
C1 Ru1 P1 87.94(5) . 4_756
C1 Ru1 P1 92.06(5) 3_576 4_756
P1 Ru1 P1 90.074(4) . 4_756
P1 Ru1 P1 90.074(4) 2_775 4_756
P1 Ru1 P1 175.88(10) 3_576 4_756
C12 Fe1 C15 155.5(7) . .
C12 Fe1 C9 67.9(3) . .
C15 Fe1 C9 109.8(3) . .
C12 Fe1 C10 67.9(5) . .
C15 Fe1 C10 127.3(5) . .
C9 Fe1 C10 40.5(3) . .
C12 Fe1 C18 126.4(4) . .
C15 Fe1 C18 66.7(5) . .
C9 Fe1 C18 153.8(4) . .
C10 Fe1 C18 119.2(4) . .
C12 Fe1 C16 122.7(8) . .
C15 Fe1 C16 38.1(7) . .
C9 Fe1 C16 127.6(4) . .
C10 Fe1 C16 163.3(5) . .
C18 Fe1 C16 66.8(5) . .
C12 Fe1 C13 40.9(4) . .
C15 Fe1 C13 120.8(5) . .
C9 Fe1 C13 41.3(3) . .
C10 Fe1 C13 69.4(4) . .
C18 Fe1 C13 163.5(4) . .
C16 Fe1 C13 109.2(6) . .
C12 Fe1 C17 107.4(5) . .
C15 Fe1 C17 67.6(4) . .
C9 Fe1 C17 164.0(5) . .
C10 Fe1 C17 153.6(4) . .
C18 Fe1 C17 41.2(5) . .
C16 Fe1 C17 40.8(4) . .
C13 Fe1 C17 125.2(5) . .
C12 Fe1 C11 40.7(5) . .
C15 Fe1 C11 163.2(7) . .
C9 Fe1 C11 68.6(3) . .
C10 Fe1 C11 40.7(4) . .
C18 Fe1 C11 106.8(4) . .
C16 Fe1 C11 155.6(6) . .
C13 Fe1 C11 69.8(4) . .
C17 Fe1 C11 118.6(4) . .
C12 Fe1 C14 161.2(6) . .
C15 Fe1 C14 41.8(6) . .
C9 Fe1 C14 120.6(4) . .
C10 Fe1 C14 106.8(4) . .
C18 Fe1 C14 39.0(4) . .
C16 Fe1 C14 67.4(7) . .
C13 Fe1 C14 156.1(4) . .
C17 Fe1 C14 68.9(5) . .
C11 Fe1 C14 123.5(5) . .
C7 P1 C19 101.5(5) . .
C7 P1 C25 99.9(3) . .
C19 P1 C25 97.0(4) . .
C7 P1 Ru1 115.9(2) . .
C19 P1 Ru1 117.6(3) . .
C25 P1 Ru1 121.24(19) . .
C2 C1 Ru1 180.000(2) . .
C1 C2 C3 180.000(4) . .
C4 C3 C4 116.9(11) 2_775 .
C4 C3 C2 121.5(5) 2_775 .
C4 C3 C2 121.5(5) . .
C5 C4 C3 121.2(9) . .
C5 C4 H4 119.4 . .
C3 C4 H4 119.4 . .
C4 C5 C6 119.8(9) . .
C4 C5 H5 120.1 . .
C6 C5 H5 120.1 . .
C5 C6 C5 121.2(12) . 2_775
C5 C6 H6 119.4 . .
C5 C6 H6 119.4 2_775 .
C8 C7 P1 177.7(6) . .
C7 C8 C9 178.1(7) . .
C10 C9 C8 125.3(7) . .
C10 C9 C13 109.4(7) . .
C8 C9 C13 125.3(7) . .
C10 C9 Fe1 69.9(4) . .
C8 C9 Fe1 124.3(5) . .
C13 C9 Fe1 69.9(4) . .
C9 C10 C11 109.0(9) . .
C9 C10 Fe1 69.6(4) . .
C11 C10 Fe1 70.6(5) . .
C9 C10 H10 125.5 . .
C11 C10 H10 125.5 . .
Fe1 C10 H10 125.9 . .
C12 C11 C10 105.5(8) . .
C12 C11 Fe1 68.2(6) . .
C10 C11 Fe1 68.7(4) . .
C12 C11 H11 127.3 . .
C10 C11 H11 127.3 . .
Fe1 C11 H11 127.4 . .
C11 C12 C13 111.5(9) . .
C11 C12 Fe1 71.1(6) . .
C13 C12 Fe1 70.5(6) . .
C11 C12 H12 124.2 . .
C13 C12 H12 124.2 . .
Fe1 C12 H12 125.8 . .
C12 C13 C9 104.6(9) . .
C12 C13 Fe1 68.6(6) . .
C9 C13 Fe1 68.8(4) . .
C12 C13 H13 127.7 . .
C9 C13 H13 127.7 . .
Fe1 C13 H13 126.5 . .
C18 C14 C15 104.0(12) . .
C18 C14 Fe1 68.8(6) . .
C15 C14 Fe1 67.5(7) . .
C18 C14 H14 128 . .
C15 C14 H14 128 . .
Fe1 C14 H14 127.2 . .
C16 C15 C14 109.5(9) . .
C16 C15 Fe1 71.1(7) . .
C14 C15 Fe1 70.7(5) . .
C16 C15 H15 125.2 . .
C14 C15 H15 125.2 . .
Fe1 C15 H15 124.5 . .
C15 C16 C17 111.3(15) . .
C15 C16 Fe1 70.7(6) . .
C17 C16 Fe1 70.3(6) . .
C15 C16 H16 124.4 . .
C17 C16 H16 124.4 . .
Fe1 C16 H16 126.2 . .
C18 C17 C16 102.8(13) . .
C18 C17 Fe1 68.5(5) . .
C16 C17 Fe1 68.9(5) . .
C18 C17 H17 128.6 . .
C16 C17 H17 128.6 . .
Fe1 C17 H17 125.6 . .
C14 C18 C17 112.4(11) . .
C14 C18 Fe1 72.2(6) . .
C17 C18 Fe1 70.3(6) . .
C14 C18 H18 123.8 . .
C17 C18 H18 123.8 . .
Fe1 C18 H18 125.3 . .
C24 C19 C20 120.5(8) . .
C24 C19 P1 119.3(8) . .
C20 C19 P1 120.1(9) . .
C21 C20 C19 119.4(12) . .
C21 C20 H20 120.3 . .
C19 C20 H20 120.3 . .
C20 C21 C22 119.8(10) . .
C20 C21 H21 120.1 . .
C22 C21 H21 120.1 . .
C23 C22 C21 121.2(8) . .
C23 C22 H22 119.4 . .
C21 C22 H22 119.4 . .
C22 C23 C24 120.6(12) . .
C22 C23 H23 119.7 . .
C24 C23 H23 119.7 . .
C19 C24 C23 118.4(10) . .
C19 C24 H24 120.8 . .
C23 C24 H24 120.8 . .
C26 C25 C30 119.6(6) . .
C26 C25 P1 121.3(5) . .
C30 C25 P1 118.8(4) . .
C25 C26 C27 120.1(7) . .
C25 C26 H26 120 . .
C27 C26 H26 120 . .
C28 C27 C26 119.7(7) . .
C28 C27 H27 120.1 . .
C26 C27 H27 120.1 . .
C29 C28 C27 119.6(7) . .
C29 C28 H28 120.2 . .
C27 C28 H28 120.2 . .
C28 C29 C30 121.5(7) . .
C28 C29 H29 119.3 . .
C30 C29 H29 119.3 . .
C29 C30 C25 119.4(6) . .
C29 C30 H30 120.3 . .
C25 C30 H30 120.3 . .
Cl2 C40 Cl3 107.9(11) . .
Cl2 C40 Cl1 105.0(10) . .
Cl3 C40 Cl1 103.3(9) . .
Cl2 C40 H40 113.3 . .
Cl3 C40 H40 113.3 . .
Cl1 C40 H40 113.3 . .

loop_
_geom_bond_atom_site_label_1
_geom_bond_atom_site_label_2
_geom_bond_distance
_geom_bond_site_symmetry_2
Ru1 C1 2.132(12) .
Ru1 C1 2.132(12) 3_576
Ru1 P1 2.3724(14) .
Ru1 P1 2.3724(14) 2_775
Ru1 P1 2.3724(14) 3_576
Ru1 P1 2.3724(14) 4_756
Fe1 C12 2.026(10) .
Fe1 C15 2.035(9) .
Fe1 C9 2.036(6) .
Fe1 C10 2.039(8) .
Fe1 C18 2.035(9) .
Fe1 C16 2.040(11) .
Fe1 C13 2.051(9) .
Fe1 C17 2.059(9) .
Fe1 C11 2.065(9) .
Fe1 C14 2.079(12) .
P1 C7 1.753(7) .
P1 C19 1.843(8) .
P1 C25 1.861(6) .
C1 C2 1.103(16) .
C2 C3 1.452(17) .
C3 C4 1.430(11) 2_775
C3 C4 1.430(11) .
C4 C5 1.335(13) .
C4 H4 0.93 .
C5 C6 1.389(11) .
C5 H5 0.93 .
C6 C5 1.389(11) 2_775
C6 H6 0.93 .
C7 C8 1.195(10) .
C8 C9 1.433(10) .
C9 C10 1.411(10) .
C9 C13 1.443(11) .
C10 C11 1.427(15) .
C10 H10 0.93 .
C11 C12 1.424(17) .
C11 H11 0.93 .
C12 C13 1.425(14) .
C12 H12 0.93 .
C13 H13 0.93 .
C14 C18 1.375(14) .
C14 C15 1.47(2) .
C14 H14 0.93 .
C15 C16 1.33(3) .
C15 H15 0.93 .
C16 C17 1.430(15) .
C16 H16 0.93 .
C17 C18 1.441(18) .
C17 H17 0.93 .
C18 H18 0.93 .
C19 C24 1.367(16) .
C19 C20 1.401(15) .
C20 C21 1.371(11) .
C20 H20 0.93 .
C21 C22 1.368(16) .
C21 H21 0.93 .
C22 C23 1.346(15) .
C22 H22 0.93 .
C23 C24 1.402(11) .
C23 H23 0.93 .
C24 H24 0.93 .
C25 C26 1.363(9) .
C25 C30 1.397(10) .
C26 C27 1.402(10) .
C26 H26 0.93 .
C27 C28 1.387(13) .
C27 H27 0.93 .
C28 C29 1.345(12) .
C28 H28 0.93 .
C29 C30 1.386(10) .
C29 H29 0.93 .
C30 H30 0.93 .
C40 Cl2 1.787(10) .
C40 Cl3 1.789(10) .
C40 Cl1 1.795(10) .
C40 H40 0.98 .

loop_
_platon_squeeze_void_nr
_platon_squeeze_void_average_x
_platon_squeeze_void_average_y
_platon_squeeze_void_average_z
_platon_squeeze_void_volume
_platon_squeeze_void_count_electrons
_platon_squeeze_void_content
1 0.000 0.500 0.750 215 97 2C6H14
2 0.500 0.000 0.250 215 97 2C6H14
